data_2013201
loop_
_publ_author_name
'Glidewell, Christopher'
'Low, John N.'
'Melguizo, Manuel'
'Quesada, Antonio'

_publ_section_title
;
 Hydrogen bonding in nitroaniline analogues: a hydrogen-bonded chain of
 rings in 2-amino-4-butylamino-6-methoxy-5-nitropyrimidine
;
_journal_issue 1
_journal_name_full 'Acta Crystallographica Section C'
_journal_page_first o19
_journal_page_last o21
_journal_paper_doi 10.1107/S0108270102020991
_journal_volume 59
_journal_year 2003
_chemical_formula_moiety 'C9 H15 N5 O3'
_chemical_formula_sum 'C9 H15 N5 O3'
_chemical_formula_weight 241.26
_chemical_name_systematic
;
2-Amino-4-butylamino-6-methoxy-5-nitropyrimidine
;
_space_group_IT_number 15
_symmetry_cell_setting monoclinic
_symmetry_space_group_name_Hall '-C 2yc'
_symmetry_space_group_name_H-M 'C 1 2/c 1'
_atom_sites_solution_hydrogens geom
_atom_sites_solution_primary direct
_atom_sites_solution_secondary difmap
_cell_angle_alpha 90
_cell_angle_beta 109.810(3)
_cell_angle_gamma 90
_cell_formula_units_Z 8
_cell_length_a 20.5825(13)
_cell_length_b 8.8102(4)
_cell_length_c 13.0289(11)
_cell_measurement_reflns_used 2482
_cell_measurement_temperature 120.0(10)
_cell_measurement_theta_max 27.38
_cell_measurement_theta_min 3.22
_cell_volume 2222.8(3)
_computing_cell_refinement 'DENZO-SMN (Otwinowski & Minor, 1997)'
_computing_data_collection 'KappaCCD Server Software (Nonius, 1997)'
_computing_data_reduction DENZO-SMN
_computing_molecular_graphics 'PLATON (Spek, 2002)'
_computing_publication_material 'SHELXL97 and PRPKAPPA (Ferguson, 1999)'
_computing_structure_refinement 'SHELXL97 (Sheldrick, 1997)'
_computing_structure_solution 'SHELXS97 (Sheldrick, 1997)'
_diffrn_ambient_temperature 120.0(10)
_diffrn_measured_fraction_theta_full 0.978
_diffrn_measured_fraction_theta_max 0.978
_diffrn_measurement_device_type 'Nonius KappaCCD area-detector'
_diffrn_measurement_method '\f scans, and \w scans with \k offsets'
_diffrn_radiation_monochromator graphite
_diffrn_radiation_source 'fine-focus sealed X-ray tube'
_diffrn_radiation_type 'Mo K\a'
_diffrn_radiation_wavelength 0.71073
_diffrn_reflns_av_R_equivalents 0.124
_diffrn_reflns_av_sigmaI/netI 0.102
_diffrn_reflns_limit_h_max 26
_diffrn_reflns_limit_h_min -26
_diffrn_reflns_limit_k_max 11
_diffrn_reflns_limit_k_min -10
_diffrn_reflns_limit_l_max 16
_diffrn_reflns_limit_l_min -16
_diffrn_reflns_number 16040
_diffrn_reflns_theta_full 27.38
_diffrn_reflns_theta_max 27.38
_diffrn_reflns_theta_min 3.22
_diffrn_standards_decay_% negligible
_exptl_absorpt_coefficient_mu 0.111
_exptl_absorpt_correction_T_max 0.998
_exptl_absorpt_correction_T_min 0.911
_exptl_absorpt_correction_type multi-scan
_exptl_absorpt_process_details '(DENZO-SMN; Otwinowski & Minor, 1997)'
_exptl_crystal_colour colourless
_exptl_crystal_density_diffrn 1.442
_exptl_crystal_density_meas ?
_exptl_crystal_density_method 'not measured'
_exptl_crystal_description plate
_exptl_crystal_F_000 1024
_exptl_crystal_size_max 0.22
_exptl_crystal_size_mid 0.08
_exptl_crystal_size_min 0.02
_refine_diff_density_max 0.32
_refine_diff_density_min -0.31
_refine_ls_extinction_method none
_refine_ls_goodness_of_fit_ref 0.935
_refine_ls_hydrogen_treatment constr
_refine_ls_matrix_type full
_refine_ls_number_parameters 211
_refine_ls_number_reflns 2482
_refine_ls_number_restraints 26
_refine_ls_restrained_S_all 0.931
_refine_ls_R_factor_all 0.170
_refine_ls_R_factor_gt 0.063
_refine_ls_shift/su_max <0.001
_refine_ls_shift/su_mean 0.000
_refine_ls_structure_factor_coef Fsqd
_refine_ls_weighting_details 'w = 1/[\s^2^(Fo^2^)+(0.0759P)^2^] where P=(Fo^2^+2Fc^2^)/3'
_refine_ls_weighting_scheme calc
_refine_ls_wR_factor_gt 0.127
_refine_ls_wR_factor_ref 0.163
_reflns_number_gt 1151
_reflns_number_total 2482
_reflns_threshold_expression I>2\s(I)
_cod_data_source_file sk1600.cif
_cod_data_source_block I
_cod_depositor_comments
;
The following automatic conversions were performed:

'_exptl_crystal_density_meas' value 'not measured' was changed to '?'
- the value is perceived as not measured.

Automatic conversion script
Id: cif_fix_values 3008 2015-01-20 13:52:24Z robertas 
;
_cod_original_sg_symbol_H-M 'C 2/c'
_cod_database_code 2013201
_cod_database_fobs_code 2013201

loop_
_symmetry_equiv_pos_as_xyz
'x, y, z'
'-x, y, -z+1/2'
'x+1/2, y+1/2, z'
'-x+1/2, y+1/2, -z+1/2'
'-x, -y, -z'
'x, -y, z-1/2'
'-x+1/2, -y+1/2, -z'
'x+1/2, -y+1/2, z-1/2'

loop_
_atom_site_label
_atom_site_fract_x
_atom_site_fract_y
_atom_site_fract_z
_atom_site_U_iso_or_equiv
_atom_site_adp_type
_atom_site_calc_flag
_atom_site_refinement_flags
_atom_site_occupancy
_atom_site_disorder_assembly
_atom_site_disorder_group
_atom_site_type_symbol
N1 0.31025(15) 0.4567(3) -0.0483(2) 0.0213(8) Uani d P 0.935 A 1 N
C2 0.34067(15) 0.5240(3) 0.0504(2) 0.0201(7) Uani d P 0.935 A 1 C
N2 0.33616(13) 0.6742(3) 0.0514(2) 0.0281(7) Uani d P 0.935 A 1 N
N3 0.37390(13) 0.4557(3) 0.14522(19) 0.0203(7) Uani d P 0.935 A 1 N
C4 0.37663(14) 0.3035(3) 0.1449(2) 0.0198(7) Uani d P 0.935 A 1 C
N4 0.4105(2) 0.2373(3) 0.2402(2) 0.0209(7) Uani d P 0.935 A 1 N
C41 0.44135(16) 0.3238(3) 0.3408(2) 0.0238(7) Uani d P 0.935 A 1 C
C42 0.47305(17) 0.2170(3) 0.4360(2) 0.0222(8) Uani d P 0.935 A 1 C
C43 0.50891(16) 0.3031(3) 0.5407(2) 0.0236(7) Uani d P 0.935 A 1 C
C44 0.54224(19) 0.2029(4) 0.6395(3) 0.0321(8) Uani d P 0.935 A 1 C
N5 0.34632(13) 0.0596(3) 0.0420(2) 0.0224(6) Uani d P 0.935 A 1 N
O51 0.37716(12) -0.0112(2) 0.12942(17) 0.0316(6) Uani d P 0.935 A 1 O
O52 0.31783(12) -0.0102(2) -0.04284(16) 0.0300(6) Uani d P 0.935 A 1 O
C5 0.34477(15) 0.2192(3) 0.0452(2) 0.0183(7) Uani d P 0.935 A 1 C
C6 0.31325(14) 0.3075(3) -0.0496(2) 0.0195(7) Uani d P 0.935 A 1 C
C61 0.25712(17) 0.3330(4) -0.2406(2) 0.0323(8) Uani d P 0.935 A 1 C
O6 0.28453(14) 0.2378(3) -0.14489(17) 0.0242(7) Uani d P 0.935 A 1 O
N1A 0.310(2) 0.0532(19) -0.0515(14) 0.026(3) Uiso d PD 0.065 B 2 N
C2A 0.336(2) -0.0156(17) 0.0480(15) 0.026(3) Uiso d PD 0.065 B 2 C
N2A 0.3339(16) -0.1667(16) 0.0456(19) 0.026(3) Uiso d PD 0.065 B 2 N
N3A 0.372(2) 0.0514(19) 0.1435(14) 0.026(3) Uiso d PD 0.065 B 2 N
N4A 0.405(4) 0.271(3) 0.238(2) 0.026(3) Uiso d PD 0.065 B 2 N
C4A 0.376(2) 0.2028(19) 0.1414(15) 0.026(3) Uiso d PD 0.065 B 2 C
C41A 0.438(2) 0.185(3) 0.3385(15) 0.026(3) Uiso d PD 0.065 B 2 C
C42A 0.479(3) 0.279(4) 0.437(2) 0.026(3) Uiso d PD 0.065 B 2 C
C43A 0.504(2) 0.181(5) 0.539(3) 0.026(3) Uiso d PD 0.065 B 2 C
C44A 0.539(3) 0.286(6) 0.634(3) 0.026(3) Uiso d PD 0.065 B 2 C
C5A 0.347(3) 0.2896(16) 0.0455(18) 0.026(3) Uiso d PD 0.065 B 2 C
O51A 0.3776(18) 0.525(4) 0.134(2) 0.026(3) Uiso d PD 0.065 B 2 O
O52A 0.318(2) 0.513(5) -0.038(3) 0.026(3) Uiso d PD 0.065 B 2 O
N5A 0.347(2) 0.4477(17) 0.048(2) 0.026(3) Uiso d PD 0.065 B 2 N
C6A 0.313(2) 0.1991(19) -0.0559(14) 0.026(3) Uiso d PD 0.065 B 2 C
O6A 0.297(3) 0.266(3) -0.1520(17) 0.026(3) Uiso d PD 0.065 B 2 O
C61A 0.259(2) 0.175(4) -0.2441(15) 0.026(3) Uiso d PD 0.065 B 2 C
H21 0.3546 0.7245 0.1128 0.034 Uiso calc PR 0.935 A 1 H
H22 0.3147 0.7236 -0.0094 0.034 Uiso calc PR 0.935 A 1 H
H4 0.4144 0.1377 0.2426 0.025 Uiso calc PR 0.935 A 1 H
H41A 0.4055 0.3868 0.3551 0.029 Uiso calc PR 0.935 A 1 H
H41B 0.4774 0.3924 0.3327 0.029 Uiso calc PR 0.935 A 1 H
H42A 0.4364 0.1521 0.4460 0.027 Uiso calc PR 0.935 A 1 H
H42B 0.5069 0.1500 0.4194 0.027 Uiso calc PR 0.935 A 1 H
H43A 0.4748 0.3700 0.5563 0.028 Uiso calc PR 0.935 A 1 H
H43B 0.5449 0.3688 0.5294 0.028 Uiso calc PR 0.935 A 1 H
H44A 0.5072 0.1367 0.6512 0.048 Uiso calc PR 0.935 A 1 H
H44B 0.5628 0.2666 0.7040 0.048 Uiso calc PR 0.935 A 1 H
H44C 0.5783 0.1407 0.6269 0.048 Uiso calc PR 0.935 A 1 H
H61A 0.2210 0.3990 -0.2319 0.048 Uiso calc PR 0.935 A 1 H
H61B 0.2375 0.2689 -0.3052 0.048 Uiso calc PR 0.935 A 1 H
H61C 0.2943 0.3954 -0.2494 0.048 Uiso calc PR 0.935 A 1 H
H21A 0.3555 -0.2191 0.1049 0.032 Uiso calc PR 0.065 B 2 H
H22A 0.3109 -0.2142 -0.0153 0.032 Uiso calc PR 0.065 B 2 H
H4A 0.4047 0.3703 0.2418 0.032 Uiso calc PR 0.065 B 2 H
H41C 0.4689 0.1083 0.3241 0.032 Uiso calc PR 0.065 B 2 H
H41D 0.4015 0.1295 0.3572 0.032 Uiso calc PR 0.065 B 2 H
H42C 0.5198 0.3236 0.4234 0.032 Uiso calc PR 0.065 B 2 H
H42D 0.4504 0.3628 0.4477 0.032 Uiso calc PR 0.065 B 2 H
H43C 0.5362 0.1025 0.5316 0.032 Uiso calc PR 0.065 B 2 H
H43D 0.4637 0.1299 0.5502 0.032 Uiso calc PR 0.065 B 2 H
H44D 0.5748 0.3450 0.6173 0.040 Uiso calc PR 0.065 B 2 H
H44E 0.5602 0.2262 0.6999 0.040 Uiso calc PR 0.065 B 2 H
H44F 0.5049 0.3560 0.6450 0.040 Uiso calc PR 0.065 B 2 H
H61D 0.2886 0.0947 -0.2556 0.040 Uiso calc PR 0.065 B 2 H
H61E 0.2422 0.2388 -0.3094 0.040 Uiso calc PR 0.065 B 2 H
H61F 0.2193 0.1289 -0.2300 0.040 Uiso calc PR 0.065 B 2 H

loop_
_atom_site_aniso_label
_atom_site_aniso_U_11
_atom_site_aniso_U_22
_atom_site_aniso_U_33
_atom_site_aniso_U_12
_atom_site_aniso_U_13
_atom_site_aniso_U_23
N1 0.0222(16) 0.022(2) 0.0177(14) -0.0008(13) 0.0048(12) -0.0012(12)
C2 0.0167(17) 0.0202(18) 0.0218(17) 0.0002(13) 0.0043(13) 0.0019(14)
N2 0.0355(16) 0.0179(15) 0.0241(15) 0.0005(11) 0.0010(12) 0.0006(10)
N3 0.0221(15) 0.0156(15) 0.0194(15) 0.0015(11) 0.0022(11) 0.0010(11)
C4 0.0157(16) 0.0252(19) 0.0165(17) -0.0033(12) 0.0027(13) -0.0031(11)
N4 0.0263(17) 0.0118(14) 0.0186(13) 0.0011(16) -0.0002(10) -0.0012(11)
C41 0.0307(19) 0.0176(17) 0.0173(17) -0.0027(12) 0.0006(14) -0.0031(11)
C42 0.0220(18) 0.0210(19) 0.0225(17) -0.0034(14) 0.0059(13) -0.0003(12)
C43 0.0231(18) 0.0264(18) 0.0194(17) -0.0013(13) 0.0046(14) -0.0038(13)
C44 0.041(2) 0.0314(19) 0.0190(17) -0.0012(16) 0.0042(15) 0.0024(14)
N5 0.0229(14) 0.0220(14) 0.0192(14) 0.0004(11) 0.0029(11) -0.0011(12)
O51 0.0436(15) 0.0182(13) 0.0238(13) 0.0042(11) -0.0004(11) 0.0012(9)
O52 0.0405(15) 0.0233(13) 0.0180(12) -0.0028(11) -0.0007(10) -0.0073(9)
C5 0.0205(16) 0.0132(16) 0.0218(16) -0.0003(14) 0.0082(13) -0.0019(12)
C6 0.0173(17) 0.0227(19) 0.0175(18) -0.0021(12) 0.0045(14) -0.0037(11)
C61 0.040(2) 0.0343(19) 0.0169(18) 0.0014(14) 0.0018(15) 0.0052(13)
O6 0.0263(17) 0.0297(14) 0.0146(11) -0.0032(10) 0.0044(9) -0.0008(10)

loop_
_atom_type_symbol
_atom_type_description
_atom_type_scat_dispersion_real
_atom_type_scat_dispersion_imag
_atom_type_scat_source
C C 0.0033 0.0016 'International Tables Vol C Tables 4.2.6.8 and 6.1.1.4'
H H 0.0000 0.0000 'International Tables Vol C Tables 4.2.6.8 and 6.1.1.4'
N N 0.0061 0.0033 'International Tables Vol C Tables 4.2.6.8 and 6.1.1.4'
O O 0.0106 0.0060 'International Tables Vol C Tables 4.2.6.8 and 6.1.1.4'

loop_
_geom_angle_atom_site_label_1
_geom_angle_atom_site_label_2
_geom_angle_atom_site_label_3
_geom_angle
_geom_angle_publ_flag
C6 N1 C2 116.1(3) no
N2 C2 N3 117.2(3) no
N2 C2 N1 115.6(3) no
N3 C2 N1 127.2(3) no
C2 N2 H21 120.0 no
C2 N2 H22 120.0 no
H21 N2 H22 120.0 no
C2 N3 C4 117.1(3) no
N4 C4 N3 116.3(3) no
N4 C4 C5 123.1(3) no
N3 C4 C5 120.6(3) no
C4 N4 C41 122.5(3) no
C4 N4 H4 118.8 no
C41 N4 H4 118.8 no
N4 C41 C42 110.2(3) no
N4 C41 H41A 109.6 no
C42 C41 H41A 109.6 no
N4 C41 H41B 109.6 no
C42 C41 H41B 109.6 no
H41A C41 H41B 108.1 no
C43 C42 C41 111.6(2) no
C43 C42 H42A 109.3 no
C41 C42 H42A 109.3 no
C43 C42 H42B 109.3 no
C41 C42 H42B 109.3 no
H42A C42 H42B 108.0 no
C42 C43 C44 114.4(3) no
C42 C43 H43A 108.7 no
C44 C43 H43A 108.7 no
C42 C43 H43B 108.7 no
C44 C43 H43B 108.7 no
H43A C43 H43B 107.6 no
O52 N5 O51 120.3(3) no
O52 N5 C5 121.3(3) no
O51 N5 C5 118.4(3) no
N5 C5 C6 122.0(3) no
N5 C5 C4 122.2(3) no
C6 C5 C4 115.8(2) no
N1 C6 O6 117.7(3) no
N1 C6 C5 123.1(3) no
O6 C6 C5 119.2(3) no
C6 O6 C61 117.2(3) no
C6A N1A C2A 118.4(5) no
N2A C2A N3A 117.5(8) no
N2A C2A N1A 115.0(7) no
N3A C2A N1A 126.7(6) no
C2A N2A H21A 120.0 no
C2A N2A H22A 120.0 no
H21A N2A H22A 120.0 no
C4A N3A C2A 115.7(5) no
C4A N4A C41A 122.4(7) no
C4A N4A H4A 118.8 no
C41A N4A H4A 118.8 no
N3A C4A N4A 115.8(6) no
N3A C4A C5A 123.3(5) no
N4A C4A C5A 120.8(9) no
N4A C41A C42A 115(2) no
N4A C41A H41C 108.4 no
C42A C41A H41C 108.4 no
N4A C41A H41D 108.4 no
C42A C41A H41D 108.4 no
H41C C41A H41D 107.5 no
C43A C42A C41A 111(2) no
C43A C42A H42C 109.5 no
C41A C42A H42C 109.5 no
C43A C42A H42D 109.5 no
C41A C42A H42D 109.5 no
H42C C42A H42D 108.1 no
C42A C43A C44A 107(3) no
C42A C43A H43C 110.3 no
C44A C43A H43C 110.3 no
C42A C43A H43D 110.3 no
C44A C43A H43D 110.3 no
H43C C43A H43D 108.6 no
C43A C44A H44D 109.5 no
C43A C44A H44E 109.5 no
H44D C44A H44E 109.5 no
C43A C44A H44F 109.5 no
H44D C44A H44F 109.5 no
H44E C44A H44F 109.5 no
N5A C5A C4A 121.4(17) no
N5A C5A C6A 123.6(17) no
C4A C5A C6A 115.0(4) no
O51A N5A O52A 120(3) no
O52A N5A C5A 117(3) no
O51A N5A C5A 124(3) no
N1A C6A O6A 119.3(7) no
N1A C6A C5A 120.5(5) no
O6A C6A C5A 119.4(13) no
C6A O6A C61A 115.4(10) no
O6A C61A H61D 109.5 no
O6A C61A H61E 109.5 no
H61D C61A H61E 109.5 no
O6A C61A H61F 109.5 no
H61D C61A H61F 109.5 no
H61E C61A H61F 109.5 no

loop_
_geom_bond_atom_site_label_1
_geom_bond_atom_site_label_2
_geom_bond_site_symmetry_2
_geom_bond_distance
_geom_bond_publ_flag
N1 C2 . 1.361(4) y
C2 N3 . 1.335(4) y
N3 C4 . 1.342(4) y
C4 C5 . 1.446(4) y
C5 C6 . 1.418(4) y
C6 N1 . 1.316(4) y
C2 N2 . 1.327(4) y
C4 N4 . 1.335(4) y
C5 N5 . 1.407(4) y
N5 O51 . 1.265(3) y
N5 O52 . 1.227(3) y
C6 O6 . 1.330(4) y
N2 H21 . 0.88 no
N2 H22 . 0.88 no
N4 C41 . 1.463(4) no
N4 H4 . 0.88 no
C41 C42 . 1.517(4) no
C41 H41A . 0.99 no
C41 H41B . 0.99 no
C42 C43 . 1.516(4) no
C42 H42A . 0.99 no
C42 H42B . 0.99 no
C43 C44 . 1.520(4) no
C43 H43A . 0.99 no
C43 H43B . 0.99 no
C44 H44A . 0.98 no
C44 H44B . 0.98 no
C44 H44C . 0.98 no
C61 O6 . 1.449(4) no
C61 H61A . 0.98 no
C61 H61B . 0.98 no
C61 H61C . 0.98 no
N1A C6A . 1.290(5) no
N1A C2A . 1.365(5) no
C2A N2A . 1.333(5) no
C2A N3A . 1.349(5) no
N2A H21A . 0.88 no
N2A H22A . 0.88 no
N3A C4A . 1.337(5) no
N4A C4A . 1.343(5) no
N4A C41A . 1.458(5) no
N4A H4A . 0.88 no
C4A C5A . 1.414(10) no
C41A C42A . 1.520(5) no
C41A H41C . 0.99 no
C41A H41D . 0.99 no
C42A C43A . 1.517(5) no
C42A H42C . 0.99 no
C42A H42D . 0.99 no
C43A C44A . 1.522(5) no
C43A H43C . 0.99 no
C43A H43D . 0.99 no
C44A H44D . 0.98 no
C44A H44E . 0.98 no
C44A H44F . 0.98 no
C5A N5A . 1.393(5) no
C5A C6A . 1.495(10) no
O51A N5A . 1.274(5) no
O52A N5A . 1.223(5) no
C6A O6A . 1.322(5) no
O6A C61A . 1.440(5) no
C61A H61D . 0.98 no
C61A H61E . 0.98 no
C61A H61F . 0.98 no

loop_
_geom_hbond_atom_site_label_D
_geom_hbond_atom_site_label_H
_geom_hbond_atom_site_label_A
_geom_hbond_site_symmetry_A
_geom_hbond_distance_DH
_geom_hbond_distance_HA
_geom_hbond_distance_DA
_geom_hbond_angle_DHA
_geom_hbond_publ_flag
N4 H4 O51 . 0.88 1.93 2.583(3) 130 y
N2 H21 O51 1_565 0.88 2.37 2.974(3) 126 y
N2 H22 O52 1_565 0.88 2.39 3.011(3) 128 y
N4A H4A O51A . 0.88 1.90 2.56(4) 133 y
N2A H21A O51A 1_545 0.88 2.31 3.00(4) 132 y
N2A H22A O52A 1_545 0.88 2.43 3.02(4) 123 y

loop_
_geom_torsion_atom_site_label_1
_geom_torsion_atom_site_label_2
_geom_torsion_atom_site_label_3
_geom_torsion_atom_site_label_4
_geom_torsion
_geom_torsion_publ_flag
C6 N1 C2 N2 -178.7(3) no
C6 N1 C2 N3 1.0(5) no
N2 C2 N3 C4 178.0(3) no
N1 C2 N3 C4 -1.7(5) no
C2 N3 C4 N4 179.5(4) no
C2 N3 C4 C5 0.1(4) no
N3 C4 N4 C41 1.8(6) no
C5 C4 N4 C41 -178.8(4) no
C4 N4 C41 C42 177.3(4) no
N4 C41 C42 C43 176.9(3) y
C41 C42 C43 C44 -179.7(3) y
C4 C5 N5 O51 -0.5(4) y
C4 C5 N5 O52 178.5(3) y
C6 C5 N5 O51 178.0(3) no
C6 C5 N5 O52 -3.0(4) no
N4 C4 C5 N5 1.0(5) no
N3 C4 C5 N5 -179.7(3) no
N4 C4 C5 C6 -177.6(4) no
N3 C4 C5 C6 1.8(4) no
C2 N1 C6 O6 -179.5(3) no
C2 N1 C6 C5 1.2(4) no
N5 C5 C6 N1 178.9(3) no
C4 C5 C6 N1 -2.5(4) no
N5 C5 C6 O6 -0.4(4) no
C4 C5 C6 O6 178.2(3) no
N1 C6 O6 C61 4.7(4) no
C5 C6 O6 C61 -175.9(3) no
C6A N1A C2A N2A -177(4) no
C6A N1A C2A N3A -7(7) no
N2A C2A N3A C4A 177(4) no
N1A C2A N3A C4A 8(7) no
C2A N3A C4A N4A 173(6) no
C2A N3A C4A C5A -3(7) no
C41A N4A C4A N3A 6(10) no
C41A N4A C4A C5A -178(6) no
C4A N4A C41A C42A 170(7) no
N4A C41A C42A C43A 173(5) y
C41A C42A C43A C44A -175(4) y
N3A C4A C5A N5A 175(5) no
N4A C4A C5A N5A -1(8) no
N3A C4A C5A C6A -2(7) no
N4A C4A C5A C6A -178(6) no
C4A C5A N5A O51A 6(8) y
C6A C5A N5A O51A -177(5) no
C4A C5A N5A O52A -177(5) y
C6A C5A N5A O52A 0(7) no
C2A N1A C6A O6A 171(5) no
C2A N1A C6A C5A 1(6) no
N5A C5A C6A N1A -174(5) no
C4A C5A C6A N1A 3(7) no
N5A C5A C6A O6A 16(7) no
C4A C5A C6A O6A -167(4) no
N1A C6A O6A C61A 17(7) no
C5A C6A O6A C61A -173(5) no
